data_2102383
loop_
_publ_author_name
'Marsh, Richard E.'

_publ_section_title
;
 Space group <i>Cc</i>: an update
;
_journal_issue 2
_journal_name_full 'Acta Crystallographica Section B'
_journal_page_first 252
_journal_page_last 253
_journal_paper_doi 10.1107/S0108768104003878
_journal_volume 60
_journal_year 2004
_chemical_formula_moiety 'C10 H9 N3 O4 S Cu, 2(H2 O)'
_chemical_formula_sum 'C10 H13 Cu N3 O6 S'
_space_group_crystal_system monoclinic
_space_group_IT_number 15
_symmetry_space_group_name_H-M 'C 1 2/c 1'
_audit_creation_method CRYM
_cell_angle_alpha 90
_cell_angle_beta 99.53
_cell_angle_gamma 90
_cell_formula_units_Z 4
_cell_length_a 16.1695
_cell_length_b 11.8116
_cell_length_c 7.0266
_cell_volume 1323.473
_cod_data_source_file bk0142.cif
_cod_data_source_block MOVSAR
_cod_depositor_comments
;
 Adding the _cell_formula_units_Z data item.

 Antanas Vaitkus,
 2017-08-05

  Added moiety chemical formula from Marsh (2004) paper.
  The summary chemical formula is calculated from moiety formula using
  AdHocParser
  (svn://www.crystallography.net/cod-tools/trunk/Formulae/AdHocParser.yp,
  revision 1441.)

  Andrius Merkys
  2013-11-11
;
_cod_original_sg_symbol_H-M C2/c
_cod_database_code 2102383

loop_
_atom_site_label
_atom_site_type_symbol
_atom_site_fract_x
_atom_site_fract_y
_atom_site_fract_z
Cu Cu 0.50000 0.24700 0.25000
N3 N 0.50000 0.52230 0.25000
N1 N 0.40860 0.36445 0.22115
C2 C 0.42110 0.47745 0.22000
C4 C 0.32730 0.32860 0.18860
C5 C 0.25975 0.39880 0.15785
C7 C 0.27375 0.51510 0.15700
C10 C 0.35385 0.55400 0.18840
O1 O 0.41780 0.12335 0.27735
S S 0.50000 0.16330 0.75000
O2 O 0.43115 0.08990 0.65230
O4 O 0.52975 0.23405 0.60460
H3 H 0.31775 0.24840 0.19270
H4 H 0.20650 0.37195 0.13890
H5 H 0.23155 0.56185 0.13460
H6 H 0.36730 0.62890 0.19220
H9 H 0.50000 0.58120 0.25000
